data_1510771
loop_
_publ_author_name
'Krebs, B.'
'Jansen, C.'
'Kueper, J.'

_publ_section_title
;
 Na2 B2 S5 and Li2 B2 S5: Two novel perthioborates with planar
 1,2,4-trithia-3,5-diborolane rings
;
_journal_name_full 'Zeitschrift fuer Anorganische und Allgemeine Chemie'
_journal_page_first 1322
_journal_page_last 1329
_journal_paper_doi 10.1002/zaac.19956210809
_journal_volume 621
_journal_year 1995
_chemical_formula_sum 'B2 Na2 S5'
_chemical_name_systematic 'Na2 (B2 S5)'
_space_group_IT_number 62
_symmetry_space_group_name_Hall '-P 2ac 2n'
_symmetry_space_group_name_H-M 'P n m a'
_cell_angle_alpha 90
_cell_angle_beta 90
_cell_angle_gamma 90
_cell_formula_units_Z 4
_cell_length_a 12.545
_cell_length_b 7.441
_cell_length_c 8.271
_cell_volume 772.076
_citation_journal_id_ASTM ZAACAB
_cod_data_source_file boron_268.cif
_cod_data_source_block B2Na2S5
_cod_original_cell_volume 772.0759
_cod_database_code 1510771

loop_
_symmetry_equiv_pos_as_xyz
x,y,z
-x+1/2,-y,z+1/2
x+1/2,-y+1/2,-z+1/2
-x,y+1/2,-z
-x,-y,-z
x-1/2,y,-z-1/2
-x-1/2,y-1/2,z-1/2
x,-y-1/2,z

loop_
_atom_site_label
_atom_site_type_symbol
_atom_site_fract_x
_atom_site_fract_y
_atom_site_fract_z
_atom_site_occupancy
_atom_site_U_iso_or_equiv
B2 B+3 0.6198 0.25 0.9042 1 0.0
S1 S-1 0.4817 0.25 0.84236 1 0.0
S2 S-1 0.40239 0.25 0.06369 1 0.0
S5 S-1 0.49164 0.25 1.41871 1 0.0
Na1 Na+1 0.33483 -0.00448 0.5067 1 0.0
S3 S-1 0.64601 0.25 1.12148 1 0.0
S4 S-1 0.72563 0.25 0.76313 1 0.0
B1 B+3 0.5124 0.25 1.2076 1 0.0
